data_4516447
loop_
_publ_author_name
'Janczak, Jan'

_publ_contact_author
;
    Jan Janczak
    Institute  of Low Temperature and Structure Research 
    Polish Academy of Sciences
    P.O.Box 1410
    Okolna 2 str., 50-950 Wroc\/law
    Poland
;
_publ_section_title
;
 Diversity in Supramolecular Solid-State Architecture Formed by
 Self-Assembly of 1-(Diaminomethylene)thiourea and Aliphatic Dicarboxylic
 Acids
;
_journal_issue 10
_journal_name_full 'Crystal Growth &amp; Design'
_journal_page_first 5097
_journal_paper_doi 10.1021/acs.cgd.5b01049
_journal_volume 15
_journal_year 2015
_chemical_formula_moiety 'C8 H13 O4, C2 H7 N4 S'
_chemical_formula_sum 'C10 H20 N4 O4 S'
_chemical_formula_weight 292.36
_space_group_IT_number 2
_space_group_name_Hall '-P 1'
_space_group_name_H-M_alt 'P -1'
_symmetry_cell_setting triclinic
_symmetry_space_group_name_Hall '-P 1'
_symmetry_space_group_name_H-M 'P -1'
_atom_sites_solution_hydrogens geom
_atom_sites_solution_primary direct
_atom_sites_solution_secondary difmap
_audit_creation_method SHELXL-97
_cell_angle_alpha 69.990(10)
_cell_angle_beta 86.541(8)
_cell_angle_gamma 89.414(8)
_cell_formula_units_Z 2
_cell_length_a 4.0633(4)
_cell_length_b 11.8739(13)
_cell_length_c 15.4615(15)
_cell_measurement_reflns_used 1126
_cell_measurement_temperature 295(2)
_cell_measurement_theta_max 27.89
_cell_measurement_theta_min 2.78
_cell_volume 699.62(13)
_computing_cell_refinement
;
Oxford Diffraction Poland (2006). CrysAlis Red, Version
171.32.6, Wroc\/law, Poland
;
_computing_data_collection
;
Oxford Diffraction Poland (2006). CrysAlis CCD, Version
171.32.6, Wroc\/law, Poland
;
_computing_data_reduction
;
Oxford Diffraction Poland (2006). CrysAlis Red, Version
171.32.6, Wroc\/law, Poland
;
_computing_molecular_graphics
;
Brandenburg & Putz (2006). Diamond 3.0. Crystal and Molecular
Structure Visualisation, University of Bonn, Germany
;
_computing_publication_material 'SHELXL-97 (Sheldrick, 1997)'
_computing_structure_refinement 'SHELXL-97 (Sheldrick, 1997)'
_computing_structure_solution 'SHELXS-97 (Sheldrick, 1990)'
_diffrn_ambient_temperature 295(2)
_diffrn_detector_area_resol_mean '1024x1024 with blocks 2x2'
_diffrn_measured_fraction_theta_full 0.992
_diffrn_measured_fraction_theta_max 0.992
_diffrn_measurement_device_type 'KUMA KM-4 with CCD detector'
_diffrn_measurement_method \w-scan
_diffrn_radiation_monochromator graphite
_diffrn_radiation_source 'fine-focus sealed tube'
_diffrn_radiation_type MoK\a
_diffrn_radiation_wavelength 0.71073
_diffrn_reflns_av_R_equivalents 0.0768
_diffrn_reflns_av_sigmaI/netI 0.1552
_diffrn_reflns_limit_h_max 4
_diffrn_reflns_limit_h_min -5
_diffrn_reflns_limit_k_max 15
_diffrn_reflns_limit_k_min -15
_diffrn_reflns_limit_l_max 20
_diffrn_reflns_limit_l_min -20
_diffrn_reflns_number 9497
_diffrn_reflns_theta_full 27.89
_diffrn_reflns_theta_max 27.89
_diffrn_reflns_theta_min 2.78
_exptl_absorpt_coefficient_mu 0.248
_exptl_absorpt_correction_T_max 0.9779
_exptl_absorpt_correction_T_min 0.9218
_exptl_absorpt_correction_type numerical
_exptl_absorpt_process_details
;
Oxford Diffraction Poland (2006). CrysAlis Red, Version
171.32.6, Wroc\/law, Poland
;
_exptl_crystal_colour colourless
_exptl_crystal_density_diffrn 1.388
_exptl_crystal_density_meas 1.38
_exptl_crystal_density_method floatation
_exptl_crystal_description parallelepiped
_exptl_crystal_F_000 312
_exptl_crystal_size_max 0.35
_exptl_crystal_size_mid 0.14
_exptl_crystal_size_min 0.11
_refine_diff_density_max 0.378
_refine_diff_density_min -0.280
_refine_diff_density_rms 0.056
_refine_ls_extinction_method none
_refine_ls_goodness_of_fit_ref 1.004
_refine_ls_hydrogen_treatment mixed
_refine_ls_matrix_type full
_refine_ls_number_parameters 172
_refine_ls_number_reflns 3334
_refine_ls_number_restraints 0
_refine_ls_restrained_S_all 1.004
_refine_ls_R_factor_all 0.2006
_refine_ls_R_factor_gt 0.0677
_refine_ls_shift/su_max 0.000
_refine_ls_shift/su_mean 0.000
_refine_ls_structure_factor_coef Fsqd
_refine_ls_weighting_details 'calc w=1/[\s^2^(Fo^2^)+(0.0529P)^2^+0.0000P] where P=(Fo^2^+2Fc^2^)/3'
_refine_ls_weighting_scheme calc
_refine_ls_wR_factor_gt 0.1003
_refine_ls_wR_factor_ref 0.1382
_reflns_number_gt 1874
_reflns_number_total 3334
_reflns_threshold_expression I>2\s(I)
_cod_data_source_file cg5b01049_si_007.cif
_cod_data_source_block 2i4tsub_COMP6
_cod_original_cell_volume 699.62(12)
_cod_database_code 4516447

loop_
_symmetry_equiv_pos_as_xyz
'x, y, z'
'-x, -y, -z'

loop_
_atom_site_label
_atom_site_type_symbol
_atom_site_fract_x
_atom_site_fract_y
_atom_site_fract_z
_atom_site_U_iso_or_equiv
_atom_site_adp_type
_atom_site_occupancy
_atom_site_symmetry_multiplicity
_atom_site_calc_flag
_atom_site_refinement_flags
S1 S 0.8500(2) -0.01670(8) 0.14818(5) 0.0460(3) Uani 1 1 d .
C1 C 0.6699(7) 0.1075(3) 0.0825(2) 0.0324(8) Uani 1 1 d .
N1 N 0.5029(6) 0.1894(2) 0.11436(15) 0.0370(7) Uani 1 1 d .
H1 H 0.4558(11) 0.2556(7) 0.0723(9) 0.044 Uiso 1 1 calc R
N2 N 0.6753(6) 0.1387(2) -0.00735(16) 0.0489(8) Uani 1 1 d .
H21 H 0.5816(12) 0.2036(9) -0.0392(12) 0.059 Uiso 1 1 calc R
H22 H 0.7727(12) 0.0942(9) -0.0345(12) 0.059 Uiso 1 1 calc R
C2 C 0.4018(7) 0.1812(3) 0.2021(2) 0.0354(8) Uani 1 1 d .
N4 N 0.4874(6) 0.0944(2) 0.27400(16) 0.0491(8) Uani 1 1 d .
H41 H 0.4201(16) 0.0928(15) 0.3282(16) 0.059 Uiso 1 1 calc R
H42 H 0.6116(16) 0.0384(17) 0.2676(14) 0.059 Uiso 1 1 calc R
N3 N 0.2129(6) 0.2676(2) 0.21002(16) 0.0444(7) Uani 1 1 d .
H31 H 0.1435(13) 0.2673(14) 0.2638(12) 0.053 Uiso 1 1 calc R
H32 H 0.1583(14) 0.3246(12) 0.1615(12) 0.053 Uiso 1 1 calc R
O1 O 0.0394(6) 0.2873(2) 0.38184(15) 0.0681(8) Uani 1 1 d .
O2 O 0.0788(6) 0.09075(18) 0.43528(14) 0.0566(7) Uani 1 1 d .
H2O H 0.0000 0.0000 0.5000 0.085 Uiso 1 2 d S
C3 C -0.0077(8) 0.1914(3) 0.4439(2) 0.0437(9) Uani 1 1 d .
C4 C -0.1647(8) 0.1841(3) 0.53718(19) 0.0407(8) Uani 1 1 d .
H4A H -0.3623 0.1347 0.5491 0.061 Uiso 1 1 calc R
H4B H -0.0135 0.1436 0.5839 0.061 Uiso 1 1 calc R
C5 C -0.2564(8) 0.3023(3) 0.54842(19) 0.0387(8) Uani 1 1 d .
H5A H -0.4324 0.3386 0.5086 0.058 Uiso 1 1 calc R
H5B H -0.0675 0.3564 0.5300 0.058 Uiso 1 1 calc R
C6 C -0.3682(8) 0.2842(3) 0.64769(19) 0.0397(8) Uani 1 1 d .
H6A H -0.5474 0.2259 0.6661 0.060 Uiso 1 1 calc R
H6B H -0.1872 0.2500 0.6862 0.060 Uiso 1 1 calc R
C7 C -0.4823(8) 0.3953(3) 0.66726(18) 0.0376(8) Uani 1 1 d .
H7A H -0.6743 0.4271 0.6329 0.056 Uiso 1 1 calc R
H7B H -0.3092 0.4560 0.6466 0.056 Uiso 1 1 calc R
C8 C -0.5682(8) 0.3685(3) 0.76920(19) 0.0376(8) Uani 1 1 d .
H8A H -0.7313 0.3043 0.7899 0.056 Uiso 1 1 calc R
H8B H -0.3722 0.3398 0.8026 0.056 Uiso 1 1 calc R
C9 C -0.6996(7) 0.4731(3) 0.79356(18) 0.0368(8) Uani 1 1 d .
H9A H -0.5387 0.5380 0.7716 0.055 Uiso 1 1 calc R
H9B H -0.8985 0.5007 0.7613 0.055 Uiso 1 1 calc R
C10 C -0.7769(7) 0.4469(3) 0.8945(2) 0.0396(8) Uani 1 1 d .
O3 O -0.6954(6) 0.3522(2) 0.95203(14) 0.0589(7) Uani 1 1 d .
O4 O -0.9299(6) 0.52785(19) 0.91756(13) 0.0641(8) Uani 1 1 d .
H40 H -1.0000 0.5000 1.0000 0.096 Uiso 1 2 d S

loop_
_atom_site_aniso_label
_atom_site_aniso_U_11
_atom_site_aniso_U_22
_atom_site_aniso_U_33
_atom_site_aniso_U_23
_atom_site_aniso_U_13
_atom_site_aniso_U_12
S1 0.0565(6) 0.0445(6) 0.0352(5) -0.0123(4) 0.0005(4) 0.0156(5)
C1 0.0360(19) 0.0281(18) 0.0356(18) -0.0157(15) 0.0079(14) -0.0047(15)
N1 0.0542(17) 0.0297(15) 0.0251(14) -0.0079(12) 0.0043(12) 0.0014(13)
N2 0.076(2) 0.0425(17) 0.0303(15) -0.0167(14) 0.0047(14) 0.0219(15)
C2 0.048(2) 0.0307(19) 0.0316(18) -0.0173(16) 0.0033(16) 0.0002(16)
N4 0.072(2) 0.0484(18) 0.0241(15) -0.0103(14) 0.0036(14) 0.0194(16)
N3 0.071(2) 0.0362(16) 0.0259(14) -0.0124(13) 0.0042(13) 0.0138(14)
O1 0.122(2) 0.0412(16) 0.0352(14) -0.0100(13) 0.0199(14) 0.0114(15)
O2 0.0949(19) 0.0394(14) 0.0371(13) -0.0187(11) 0.0161(12) 0.0146(13)
C3 0.060(2) 0.048(2) 0.0309(19) -0.0245(19) 0.0020(17) 0.0115(19)
C4 0.058(2) 0.0339(19) 0.0338(18) -0.0172(16) 0.0022(16) 0.0096(17)
C5 0.048(2) 0.037(2) 0.0339(18) -0.0164(16) 0.0019(15) 0.0066(16)
C6 0.053(2) 0.0323(19) 0.0368(18) -0.0177(16) 0.0100(16) 0.0018(16)
C7 0.050(2) 0.042(2) 0.0259(16) -0.0182(15) 0.0014(14) 0.0086(16)
C8 0.050(2) 0.0347(19) 0.0284(17) -0.0127(15) 0.0030(14) 0.0059(16)
C9 0.051(2) 0.0354(18) 0.0307(17) -0.0208(15) 0.0048(15) 0.0068(16)
C10 0.046(2) 0.041(2) 0.0309(18) -0.0129(18) -0.0002(15) 0.0131(17)
O3 0.100(2) 0.0467(15) 0.0296(13) -0.0146(12) -0.0015(12) 0.0346(14)
O4 0.116(2) 0.0458(15) 0.0281(12) -0.0130(11) 0.0103(12) 0.0396(14)

loop_
_atom_type_symbol
_atom_type_description
_atom_type_scat_dispersion_real
_atom_type_scat_dispersion_imag
_atom_type_scat_source
C C 0.0033 0.0016 'International Tables Vol C Tables 4.2.6.8 and 6.1.1.4'
H H 0.0000 0.0000 'International Tables Vol C Tables 4.2.6.8 and 6.1.1.4'
N N 0.0061 0.0033 'International Tables Vol C Tables 4.2.6.8 and 6.1.1.4'
O O 0.0106 0.0060 'International Tables Vol C Tables 4.2.6.8 and 6.1.1.4'
S S 0.1246 0.1234 'International Tables Vol C Tables 4.2.6.8 and 6.1.1.4'

loop_
_geom_angle_atom_site_label_1
_geom_angle_atom_site_label_2
_geom_angle_atom_site_label_3
_geom_angle
N2 C1 N1 112.2(2)
N2 C1 S1 122.4(2)
N1 C1 S1 125.4(2)
C2 N1 C1 130.0(3)
C2 N1 H1 115.0
C1 N1 H1 115.0
C1 N2 H21 120.0
C1 N2 H22 120.0
H21 N2 H22 120.0
N4 C2 N3 121.2(3)
N4 C2 N1 122.7(3)
N3 C2 N1 116.1(3)
C2 N4 H41 120.0
C2 N4 H42 120.0
H41 N4 H42 120.0
C2 N3 H31 120.0
C2 N3 H32 120.0
H31 N3 H32 120.0
C3 O2 H2O 117.0
O1 C3 O2 122.4(3)
O1 C3 C4 121.6(3)
O2 C3 C4 116.0(3)
C5 C4 C3 116.0(3)
C5 C4 H4A 108.3
C3 C4 H4A 108.3
C5 C4 H4B 108.3
C3 C4 H4B 108.3
H4A C4 H4B 107.4
C4 C5 C6 110.8(2)
C4 C5 H5A 109.5
C6 C5 H5A 109.5
C4 C5 H5B 109.5
C6 C5 H5B 109.5
H5A C5 H5B 108.1
C7 C6 C5 116.0(3)
C7 C6 H6A 108.3
C5 C6 H6A 108.3
C7 C6 H6B 108.3
C5 C6 H6B 108.3
H6A C6 H6B 107.4
C6 C7 C8 111.5(2)
C6 C7 H7A 109.3
C8 C7 H7A 109.3
C6 C7 H7B 109.3
C8 C7 H7B 109.3
H7A C7 H7B 108.0
C9 C8 C7 114.7(2)
C9 C8 H8A 108.6
C7 C8 H8A 108.6
C9 C8 H8B 108.6
C7 C8 H8B 108.6
H8A C8 H8B 107.6
C10 C9 C8 114.5(3)
C10 C9 H9A 108.6
C8 C9 H9A 108.6
C10 C9 H9B 108.6
C8 C9 H9B 108.6
H9A C9 H9B 107.6
O3 C10 O4 121.9(3)
O3 C10 C9 121.3(3)
O4 C10 C9 116.8(3)
C10 O4 H40 114.0

loop_
_geom_bond_atom_site_label_1
_geom_bond_atom_site_label_2
_geom_bond_distance
S1 C1 1.669(3)
C1 N2 1.308(3)
C1 N1 1.387(3)
N1 C2 1.364(3)
N1 H1 0.86(2)
N2 H21 0.86(2)
N2 H22 0.86(2)
C2 N4 1.294(3)
C2 N3 1.309(3)
N4 H41 0.86(2)
N4 H42 0.86(2)
N3 H31 0.86(2)
N3 H32 0.86(2)
O1 C3 1.221(4)
O2 C3 1.291(3)
O2 H2O 1.223
C3 C4 1.516(4)
C4 C5 1.513(4)
C4 H4A 0.9700
C4 H4B 0.9700
C5 C6 1.517(4)
C5 H5A 0.9700
C5 H5B 0.9700
C6 C7 1.514(4)
C6 H6A 0.9700
C6 H6B 0.9700
C7 C8 1.516(4)
C7 H7A 0.9700
C7 H7B 0.9700
C8 C9 1.501(3)
C8 H8A 0.9700
C8 H8B 0.9700
C9 C10 1.497(4)
C9 H9A 0.9700
C9 H9B 0.9700
C10 O3 1.229(3)
C10 O4 1.278(3)
O4 H40 1.219

loop_
_geom_hbond_atom_site_label_D
_geom_hbond_atom_site_label_H
_geom_hbond_atom_site_label_A
_geom_hbond_distance_DH
_geom_hbond_distance_HA
_geom_hbond_distance_DA
_geom_hbond_angle_DHA
_geom_hbond_site_symmetry_A
N1 H1 O3 0.86(2) 1.95(2) 2.753(3) 154(2) 1_654
N2 H21 O3 0.86(2) 2.05(2) 2.835(3) 151(2) 1_654
N4 H41 O2 0.86(2) 2.09(2) 2.899(3) 157(2) .
N4 H42 S1 0.86(2) 2.32(2) 3.011(2) 138(2) .
N3 H31 O1 0.86(2) 1.94(2) 2.794(3) 171(2) .
N3 H32 O4 0.86(2) 2.02(2) 2.837(3) 160(2) 2_466
O2 H2O O2 1.223 1.223 2.446(4) 180.0 2_556
O4 H40 O4 1.219 1.219 2.437(4) 180.0 2_367
O4 H40 O3 1.219 2.428 3.156(3) 116.0 2_367
N2 H22 S1 0.86(2) 2.65(2) 3.486(2) 164(2) 2_755
